data_7207806
loop_
_publ_author_name
'Feng, Weixu'
'Zhang, Yao'
'L\"u, Xingqiang'
'Hui, Yani'
'Shi, Guoxiang'
'Zou, Dan'
'Song, Jirong'
'Fan, Daidi'
'Wong, Wai-Kwok'
'Jones, Richard A.'

_publ_section_title
;
 Near-infrared (NIR) luminescent homoleptic lanthanide Salen complexes
 Ln4(Salen)4 (Ln = Nd, Yb or Er)
;
_journal_issue 10
_journal_name_full CrystEngComm
_journal_page_first 3456
_journal_paper_doi 10.1039/c2ce06566e
_journal_volume 14
_journal_year 2012
_chemical_formula_sum 'C88 H106 N12 Nd4 O33'
_chemical_formula_weight 2436.81
_chemical_name_systematic
;
?
;
_space_group_IT_number 2
_symmetry_cell_setting triclinic
_symmetry_space_group_name_Hall '-P 1'
_symmetry_space_group_name_H-M 'P -1'
_atom_sites_solution_hydrogens geom
_atom_sites_solution_primary direct
_atom_sites_solution_secondary difmap
_audit_creation_method SHELXL-97
_cell_angle_alpha 110.087(2)
_cell_angle_beta 104.020(2)
_cell_angle_gamma 108.7390(10)
_cell_formula_units_Z 1
_cell_length_a 14.4121(9)
_cell_length_b 14.7205(9)
_cell_length_c 14.7927(10)
_cell_measurement_reflns_used 8717
_cell_measurement_temperature 293(2)
_cell_measurement_theta_max 25
_cell_measurement_theta_min 3
_cell_volume 2562.5(3)
_computing_cell_refinement 'Bruker SAINT'
_computing_data_collection 'Bruker APEX2'
_computing_data_reduction 'Bruker SAINT'
_computing_molecular_graphics 'Bruker SHELXTL'
_computing_publication_material 'Bruker SHELXTL'
_computing_structure_refinement 'SHELXL-97 (Sheldrick, 2008)'
_computing_structure_solution 'SHELXS-97 (Sheldrick, 2008)'
_diffrn_ambient_temperature 293(2)
_diffrn_measured_fraction_theta_full 0.965
_diffrn_measured_fraction_theta_max 0.965
_diffrn_measurement_device_type 'Bruker APEX-II CCD'
_diffrn_measurement_method '\f and \w scans'
_diffrn_radiation_monochromator graphite
_diffrn_radiation_source 'fine-focus sealed tube'
_diffrn_radiation_type MoK\a
_diffrn_radiation_wavelength 0.71073
_diffrn_reflns_av_R_equivalents 0.0894
_diffrn_reflns_av_sigmaI/netI 0.1088
_diffrn_reflns_limit_h_max 17
_diffrn_reflns_limit_h_min -17
_diffrn_reflns_limit_k_max 17
_diffrn_reflns_limit_k_min -17
_diffrn_reflns_limit_l_max 17
_diffrn_reflns_limit_l_min -17
_diffrn_reflns_number 18612
_diffrn_reflns_theta_full 25.00
_diffrn_reflns_theta_max 25.00
_diffrn_reflns_theta_min 3.00
_exptl_absorpt_coefficient_mu 2.076
_exptl_absorpt_correction_T_max 0.6468
_exptl_absorpt_correction_T_min 0.5564
_exptl_absorpt_correction_type multi-scan
_exptl_absorpt_process_details sadabs
_exptl_crystal_colour yellow
_exptl_crystal_density_diffrn 1.579
_exptl_crystal_density_method 'not measured'
_exptl_crystal_description prism
_exptl_crystal_F_000 1222
_exptl_crystal_size_max 0.32
_exptl_crystal_size_mid 0.27
_exptl_crystal_size_min 0.23
_refine_diff_density_max 1.416
_refine_diff_density_min -2.583
_refine_diff_density_rms 0.200
_refine_ls_extinction_coef 0.0077(10)
_refine_ls_extinction_expression Fc^*^=kFc[1+0.001xFc^2^\l^3^/sin(2\q)]^-1/4^
_refine_ls_extinction_method SHELXL
_refine_ls_goodness_of_fit_ref 1.095
_refine_ls_hydrogen_treatment constr
_refine_ls_matrix_type full
_refine_ls_number_parameters 619
_refine_ls_number_reflns 8717
_refine_ls_number_restraints 1
_refine_ls_restrained_S_all 1.095
_refine_ls_R_factor_all 0.1150
_refine_ls_R_factor_gt 0.0752
_refine_ls_shift/su_max 0.001
_refine_ls_shift/su_mean 0.000
_refine_ls_structure_factor_coef Fsqd
_refine_ls_weighting_details 'calc w=1/[\s^2^(Fo^2^)+(0.1325P)^2^+0.0000P] where P=(Fo^2^+2Fc^2^)/3'
_refine_ls_weighting_scheme calc
_refine_ls_wR_factor_gt 0.1978
_refine_ls_wR_factor_ref 0.2431
_reflns_number_gt 5493
_reflns_number_total 8717
_reflns_threshold_expression >2sigma(I)
_cod_data_source_file c2ce06566e.txt
_cod_data_source_block 1
_cod_original_sg_symbol_H-M P-1
_cod_database_code 7207806

loop_
_symmetry_equiv_pos_as_xyz
'x, y, z'
'-x, -y, -z'

loop_
_atom_site_label
_atom_site_type_symbol
_atom_site_fract_x
_atom_site_fract_y
_atom_site_fract_z
_atom_site_U_iso_or_equiv
_atom_site_adp_type
_atom_site_occupancy
_atom_site_symmetry_multiplicity
_atom_site_calc_flag
_atom_site_refinement_flags
Nd1 Nd 0.43215(4) 0.97243(4) 0.35688(4) 0.0516(3) Uani 1 1 d .
Nd2 Nd 0.58994(4) 0.82898(4) 0.39608(5) 0.0563(3) Uani 1 1 d .
N1 N 0.3461(7) 0.9109(7) 0.1606(7) 0.058(2) Uani 1 1 d .
N2 N 0.2387(6) 0.8487(7) 0.2698(7) 0.059(2) Uani 1 1 d .
N3 N 0.8130(8) 0.7362(8) 0.6313(8) 0.076(3) Uani 1 1 d .
N4 N 0.7883(7) 0.6300(9) 0.4184(9) 0.078(3) Uani 1 1 d .
H4B H 0.7619 0.6756 0.4249 0.094 Uiso 1 1 calc R
N5 N 0.8452(8) 1.0386(10) 0.5276(9) 0.081(3) Uani 1 1 d .
N6 N 0.1748(14) 0.6513(18) 0.8037(14) 0.176(10) Uani 1 1 d D
O1 O 0.6962(6) 0.8657(7) 0.2748(7) 0.076(2) Uani 1 1 d .
O2 O 0.5281(5) 0.8936(5) 0.2730(5) 0.0568(17) Uani 1 1 d .
O3 O 0.4066(5) 0.8019(5) 0.3598(5) 0.0511(16) Uani 1 1 d .
O4 O 0.4531(5) 0.6626(5) 0.4097(6) 0.0629(19) Uani 1 1 d .
O5 O 0.4560(6) 0.8553(6) 0.6482(6) 0.068(2) Uani 1 1 d .
O6 O 0.6140(6) 0.8782(5) 0.5843(6) 0.0568(18) Uani 1 1 d .
O7 O 0.6513(6) 0.6953(6) 0.3556(6) 0.070(2) Uani 1 1 d .
O8 O 0.4788(5) 0.6588(6) 0.2084(6) 0.071(2) Uani 1 1 d .
O9 O 0.5964(5) 1.0065(5) 0.4841(5) 0.0549(17) Uani 1 1 d .
H9B H 0.6596 1.0665 0.4940 0.066 Uiso 1 1 calc R
O11 O 0.7843(6) 0.9425(7) 0.5053(7) 0.083(2) Uani 1 1 d .
O12 O 0.8051(7) 1.0908(8) 0.4958(9) 0.100(3) Uani 1 1 d .
O13 O 0.9393(7) 1.0742(9) 0.5731(10) 0.132(4) Uani 1 1 d .
O14 O 0.1158(13) 0.5625(14) 0.7499(18) 0.262(13) Uani 1 1 d D
O15 O 0.2473(13) 0.6930(14) 0.7937(15) 0.179(7) Uani 1 1 d D
O16 O 0.1534(15) 0.6943(18) 0.8687(15) 0.267(12) Uani 1 1 d D
C1 C 0.7944(10) 0.8550(14) 0.2799(13) 0.114(5) Uani 1 1 d .
H1A H 0.8168 0.8718 0.2292 0.171 Uiso 1 1 calc R
H1B H 0.7818 0.7822 0.2650 0.171 Uiso 1 1 calc R
H1C H 0.8492 0.9038 0.3488 0.171 Uiso 1 1 calc R
C2 C 0.6454(9) 0.8767(9) 0.1888(10) 0.070(3) Uani 1 1 d .
C3 C 0.6765(10) 0.8766(10) 0.1070(10) 0.080(3) Uani 1 1 d .
H3A H 0.7399 0.8730 0.1079 0.095 Uiso 1 1 calc R
C4 C 0.6128(11) 0.8820(10) 0.0237(11) 0.079(3) Uani 1 1 d .
H4A H 0.6356 0.8833 -0.0297 0.095 Uiso 1 1 calc R
C5 C 0.5207(10) 0.8853(10) 0.0179(9) 0.073(3) Uani 1 1 d .
H5A H 0.4768 0.8828 -0.0414 0.087 Uiso 1 1 calc R
C6 C 0.4906(9) 0.8927(9) 0.1032(9) 0.068(3) Uani 1 1 d .
C7 C 0.5527(9) 0.8892(8) 0.1934(9) 0.064(3) Uani 1 1 d .
C8 C 0.3834(9) 0.8863(8) 0.0897(9) 0.064(3) Uani 1 1 d .
H8A H 0.3370 0.8613 0.0213 0.077 Uiso 1 1 calc R
C9 C 0.2296(9) 0.8848(10) 0.1202(9) 0.071(3) Uani 1 1 d .
H9A H 0.1904 0.8086 0.0678 0.086 Uiso 1 1 calc R
C10 C 0.2016(10) 0.9509(11) 0.0670(10) 0.078(3) Uani 1 1 d .
H10A H 0.2426 1.0271 0.1159 0.094 Uiso 1 1 calc R
H10B H 0.2213 0.9378 0.0072 0.094 Uiso 1 1 calc R
C11 C 0.0867(11) 0.9235(13) 0.0315(12) 0.105(5) Uani 1 1 d .
H11A H 0.0467 0.8513 -0.0268 0.126 Uiso 1 1 calc R
H11B H 0.0745 0.9731 0.0064 0.126 Uiso 1 1 calc R
C12 C 0.0446(11) 0.9282(13) 0.1176(14) 0.109(5) Uani 1 1 d .
H12A H -0.0324 0.8998 0.0873 0.130 Uiso 1 1 calc R
H12B H 0.0738 1.0029 0.1694 0.130 Uiso 1 1 calc R
C13 C 0.0750(9) 0.8622(11) 0.1726(11) 0.085(4) Uani 1 1 d .
H13A H 0.0539 0.8735 0.2315 0.102 Uiso 1 1 calc R
H13B H 0.0372 0.7859 0.1237 0.102 Uiso 1 1 calc R
C14 C 0.1925(9) 0.8968(9) 0.2103(10) 0.069(3) Uani 1 1 d .
H14A H 0.2263 0.9745 0.2576 0.083 Uiso 1 1 calc R
C15 C 0.1834(8) 0.7686(9) 0.2746(9) 0.065(3) Uani 1 1 d .
H15A H 0.1099 0.7420 0.2422 0.078 Uiso 1 1 calc R
C16 C 0.2212(8) 0.7096(9) 0.3267(9) 0.061(3) Uani 1 1 d .
C17 C 0.1448(10) 0.6253(12) 0.3307(13) 0.101(5) Uani 1 1 d .
H17A H 0.0746 0.6158 0.3098 0.121 Uiso 1 1 calc R
C18 C 0.1682(11) 0.5566(13) 0.3637(14) 0.113(6) Uani 1 1 d .
H18A H 0.1157 0.5025 0.3668 0.136 Uiso 1 1 calc R
C19 C 0.2725(10) 0.5695(10) 0.3926(12) 0.091(4) Uani 1 1 d .
H19A H 0.2895 0.5229 0.4151 0.109 Uiso 1 1 calc R
C20 C 0.3499(9) 0.6482(9) 0.3890(10) 0.070(3) Uani 1 1 d .
C21 C 0.3284(8) 0.7238(8) 0.3590(9) 0.059(3) Uani 1 1 d .
C22 C 0.4774(10) 0.5828(9) 0.4315(10) 0.078(4) Uani 1 1 d .
H22A H 0.4587 0.5781 0.4883 0.116 Uiso 1 1 calc R
H22B H 0.5523 0.6032 0.4505 0.116 Uiso 1 1 calc R
H22C H 0.4373 0.5139 0.3702 0.116 Uiso 1 1 calc R
C23 C 0.3575(8) 0.8289(10) 0.6639(11) 0.082(4) Uani 1 1 d .
H23A H 0.3339 0.7596 0.6629 0.122 Uiso 1 1 calc R
H23B H 0.3041 0.8269 0.6088 0.122 Uiso 1 1 calc R
H23C H 0.3691 0.8827 0.7303 0.122 Uiso 1 1 calc R
C24 C 0.5194(8) 0.8051(8) 0.6730(9) 0.063(3) Uani 1 1 d .
C25 C 0.5046(10) 0.7456(9) 0.7270(10) 0.075(3) Uani 1 1 d .
H25A H 0.4476 0.7346 0.7477 0.090 Uiso 1 1 calc R
C26 C 0.5730(11) 0.7025(10) 0.7507(11) 0.084(4) Uani 1 1 d .
H26A H 0.5627 0.6624 0.7872 0.100 Uiso 1 1 calc R
C27 C 0.6577(11) 0.7197(9) 0.7192(10) 0.079(3) Uani 1 1 d .
H27A H 0.7043 0.6906 0.7348 0.094 Uiso 1 1 calc R
C28 C 0.6736(9) 0.7798(8) 0.6648(9) 0.064(3) Uani 1 1 d .
C29 C 0.6024(8) 0.8195(7) 0.6361(9) 0.055(2) Uani 1 1 d .
C30 C 0.7632(8) 0.7962(9) 0.6331(9) 0.066(3) Uani 1 1 d .
H30A H 0.7854 0.8507 0.6137 0.080 Uiso 1 1 calc R
C31 C 0.9097(9) 0.7637(10) 0.6071(11) 0.080(3) Uani 1 1 d .
H31A H 0.9208 0.8238 0.5896 0.096 Uiso 1 1 calc R
C32 C 1.0047(9) 0.7913(12) 0.6956(12) 0.096(5) Uani 1 1 d .
H32A H 0.9900 0.7349 0.7174 0.116 Uiso 1 1 calc R
H32B H 1.0215 0.8581 0.7544 0.116 Uiso 1 1 calc R
C33 C 1.0975(11) 0.8035(14) 0.6658(12) 0.116(6) Uani 1 1 d .
H33A H 1.1143 0.8626 0.6478 0.139 Uiso 1 1 calc R
H33B H 1.1589 0.8219 0.7256 0.139 Uiso 1 1 calc R
C34 C 1.0783(10) 0.7060(14) 0.5774(14) 0.117(6) Uani 1 1 d .
H34A H 1.0652 0.6471 0.5956 0.140 Uiso 1 1 calc R
H34B H 1.1403 0.7181 0.5598 0.140 Uiso 1 1 calc R
C35 C 0.9837(10) 0.6781(13) 0.4860(12) 0.108(5) Uani 1 1 d .
H35A H 0.9687 0.6122 0.4272 0.129 Uiso 1 1 calc R
H35B H 0.9990 0.7353 0.4653 0.129 Uiso 1 1 calc R
C36 C 0.8876(9) 0.6632(12) 0.5134(11) 0.089(4) Uani 1 1 d .
H36A H 0.8734 0.6043 0.5327 0.107 Uiso 1 1 calc R
C37 C 0.7387(10) 0.5422(10) 0.3294(12) 0.084(4) Uani 1 1 d .
H37A H 0.7610 0.4880 0.3168 0.101 Uiso 1 1 calc R
C38 C 0.6501(9) 0.5318(9) 0.2528(10) 0.065(3) Uani 1 1 d .
C39 C 0.6052(10) 0.4405(11) 0.1631(12) 0.079(4) Uani 1 1 d .
H39A H 0.6378 0.3947 0.1548 0.094 Uiso 1 1 calc R
C40 C 0.5102(11) 0.4106(9) 0.0802(10) 0.078(3) Uani 1 1 d .
H40A H 0.4783 0.3461 0.0186 0.093 Uiso 1 1 calc R
C41 C 0.4665(9) 0.4871(9) 0.0978(10) 0.067(3) Uani 1 1 d .
H41A H 0.4031 0.4710 0.0468 0.080 Uiso 1 1 calc R
C42 C 0.5144(9) 0.5802(8) 0.1851(10) 0.068(3) Uani 1 1 d .
C43 C 0.6068(9) 0.6038(9) 0.2667(9) 0.065(3) Uani 1 1 d .
C44 C 0.3807(9) 0.6369(9) 0.1349(10) 0.078(3) Uani 1 1 d .
H44A H 0.3865 0.6266 0.0692 0.118 Uiso 1 1 calc R
H44B H 0.3642 0.6966 0.1606 0.118 Uiso 1 1 calc R
H44C H 0.3250 0.5727 0.1252 0.118 Uiso 1 1 calc R
O17 O 0.183(3) 0.337(3) 0.074(3) 0.208(14) Uiso 0.50 1 d P
O18 O 0.843(3) 0.613(4) 0.143(4) 0.269(19) Uiso 0.50 1 d P
O19 O 0.886(2) 0.551(3) 0.105(3) 0.180(11) Uiso 0.50 1 d P

loop_
_atom_site_aniso_label
_atom_site_aniso_U_11
_atom_site_aniso_U_22
_atom_site_aniso_U_33
_atom_site_aniso_U_23
_atom_site_aniso_U_13
_atom_site_aniso_U_12
Nd1 0.0600(4) 0.0463(4) 0.0586(4) 0.0294(3) 0.0276(3) 0.0265(3)
Nd2 0.0647(4) 0.0512(4) 0.0633(5) 0.0289(3) 0.0295(3) 0.0316(3)
N1 0.072(5) 0.054(5) 0.048(5) 0.023(4) 0.029(4) 0.025(4)
N2 0.059(5) 0.053(5) 0.075(6) 0.041(5) 0.026(5) 0.023(4)
N3 0.083(6) 0.069(6) 0.078(7) 0.037(6) 0.028(6) 0.036(5)
N4 0.075(6) 0.092(8) 0.106(9) 0.062(7) 0.042(6) 0.058(6)
N5 0.075(7) 0.092(8) 0.096(9) 0.047(7) 0.050(6) 0.043(7)
N6 0.108(12) 0.156(19) 0.21(2) 0.010(17) 0.106(15) 0.048(13)
O1 0.070(4) 0.096(6) 0.082(6) 0.040(5) 0.047(4) 0.049(4)
O2 0.081(4) 0.066(4) 0.054(4) 0.036(4) 0.049(4) 0.042(4)
O3 0.062(4) 0.042(4) 0.064(4) 0.030(3) 0.033(3) 0.027(3)
O4 0.068(4) 0.048(4) 0.081(5) 0.040(4) 0.025(4) 0.025(3)
O5 0.077(5) 0.054(4) 0.087(6) 0.040(4) 0.041(4) 0.032(4)
O6 0.074(4) 0.049(4) 0.063(5) 0.033(4) 0.035(4) 0.033(4)
O7 0.075(5) 0.055(5) 0.077(6) 0.022(4) 0.025(4) 0.038(4)
O8 0.060(4) 0.058(5) 0.074(5) 0.017(4) 0.013(4) 0.026(4)
O9 0.072(4) 0.046(4) 0.076(5) 0.038(4) 0.050(4) 0.033(3)
O11 0.079(5) 0.082(6) 0.096(7) 0.049(6) 0.041(5) 0.033(5)
O12 0.096(6) 0.093(7) 0.145(10) 0.070(7) 0.073(7) 0.046(6)
O13 0.059(5) 0.142(10) 0.158(11) 0.054(9) 0.024(6) 0.031(6)
O14 0.134(12) 0.119(13) 0.30(3) -0.062(15) 0.058(14) -0.018(10)
O15 0.158(12) 0.197(16) 0.27(2) 0.160(16) 0.098(14) 0.117(13)
O16 0.206(19) 0.27(3) 0.174(19) 0.004(17) 0.093(16) 0.016(17)
C1 0.090(9) 0.144(15) 0.131(14) 0.060(12) 0.061(10) 0.069(10)
C2 0.077(7) 0.054(7) 0.081(9) 0.031(6) 0.038(7) 0.029(6)
C3 0.087(8) 0.084(9) 0.071(8) 0.028(7) 0.052(7) 0.035(7)
C4 0.113(10) 0.073(8) 0.076(9) 0.046(7) 0.062(8) 0.039(8)
C5 0.104(9) 0.078(8) 0.060(7) 0.039(7) 0.051(7) 0.046(7)
C6 0.079(7) 0.062(7) 0.072(8) 0.036(6) 0.037(6) 0.029(6)
C7 0.075(7) 0.055(6) 0.078(8) 0.039(6) 0.033(6) 0.035(6)
C8 0.081(7) 0.049(6) 0.051(6) 0.028(5) 0.011(6) 0.020(6)
C9 0.085(8) 0.073(8) 0.056(7) 0.037(6) 0.016(6) 0.036(7)
C10 0.096(9) 0.099(10) 0.079(9) 0.057(8) 0.044(7) 0.062(8)
C11 0.109(11) 0.136(15) 0.106(12) 0.088(12) 0.033(10) 0.066(11)
C12 0.092(9) 0.111(12) 0.136(14) 0.067(11) 0.029(10) 0.060(9)
C13 0.077(7) 0.095(9) 0.105(11) 0.060(9) 0.031(7) 0.050(7)
C14 0.074(7) 0.052(6) 0.080(8) 0.033(6) 0.029(6) 0.027(6)
C15 0.057(6) 0.069(7) 0.072(8) 0.037(6) 0.018(6) 0.032(6)
C16 0.059(6) 0.063(7) 0.075(8) 0.040(6) 0.039(6) 0.024(5)
C17 0.078(8) 0.116(11) 0.152(14) 0.103(11) 0.054(9) 0.041(8)
C18 0.081(9) 0.120(12) 0.181(17) 0.119(13) 0.059(10) 0.034(8)
C19 0.084(8) 0.068(8) 0.123(12) 0.059(9) 0.036(8) 0.024(7)
C20 0.076(7) 0.056(7) 0.098(10) 0.048(7) 0.040(7) 0.032(6)
C21 0.070(6) 0.043(6) 0.059(7) 0.023(5) 0.030(5) 0.017(5)
C22 0.100(9) 0.049(6) 0.086(9) 0.036(7) 0.024(7) 0.040(6)
C23 0.066(7) 0.085(9) 0.125(12) 0.066(9) 0.062(8) 0.032(7)
C24 0.071(6) 0.045(6) 0.077(8) 0.030(6) 0.029(6) 0.028(5)
C25 0.094(8) 0.068(7) 0.091(9) 0.056(7) 0.050(7) 0.035(7)
C26 0.111(10) 0.078(9) 0.109(11) 0.068(9) 0.066(9) 0.050(8)
C27 0.113(9) 0.067(8) 0.086(9) 0.049(7) 0.044(8) 0.055(7)
C28 0.081(7) 0.052(6) 0.065(7) 0.030(6) 0.034(6) 0.030(6)
C29 0.070(6) 0.041(5) 0.071(7) 0.031(5) 0.038(6) 0.032(5)
C30 0.068(6) 0.061(7) 0.074(8) 0.045(7) 0.015(6) 0.028(6)
C31 0.081(8) 0.073(8) 0.101(10) 0.039(8) 0.047(8) 0.045(7)
C32 0.070(7) 0.115(12) 0.112(12) 0.052(10) 0.027(8) 0.057(8)
C33 0.081(9) 0.130(14) 0.092(11) 0.022(11) 0.007(8) 0.049(10)
C34 0.065(8) 0.138(15) 0.130(14) 0.040(12) 0.035(9) 0.052(9)
C35 0.077(8) 0.110(12) 0.103(12) 0.019(10) 0.039(8) 0.034(8)
C36 0.079(8) 0.111(11) 0.108(11) 0.060(10) 0.044(8) 0.061(8)
C37 0.077(8) 0.054(7) 0.094(10) 0.006(8) 0.035(8) 0.028(6)
C38 0.069(7) 0.044(6) 0.068(8) 0.015(6) 0.025(6) 0.024(5)
C39 0.094(9) 0.086(9) 0.111(11) 0.069(9) 0.067(9) 0.058(8)
C40 0.107(9) 0.058(7) 0.062(8) 0.022(6) 0.037(7) 0.032(7)
C41 0.077(7) 0.060(7) 0.071(8) 0.039(7) 0.029(6) 0.030(6)
C42 0.071(7) 0.038(6) 0.080(8) 0.020(6) 0.023(6) 0.020(5)
C43 0.078(7) 0.058(7) 0.067(8) 0.029(6) 0.036(6) 0.034(6)
C44 0.074(7) 0.066(8) 0.091(9) 0.032(7) 0.024(7) 0.035(6)

loop_
_atom_type_symbol
_atom_type_description
_atom_type_scat_dispersion_real
_atom_type_scat_dispersion_imag
_atom_type_scat_source
C C 0.0033 0.0016 'International Tables Vol C Tables 4.2.6.8 and 6.1.1.4'
H H 0.0000 0.0000 'International Tables Vol C Tables 4.2.6.8 and 6.1.1.4'
N N 0.0061 0.0033 'International Tables Vol C Tables 4.2.6.8 and 6.1.1.4'
O O 0.0106 0.0060 'International Tables Vol C Tables 4.2.6.8 and 6.1.1.4'
Nd Nd -0.1943 3.0179 'International Tables Vol C Tables 4.2.6.8 and 6.1.1.4'

loop_
_geom_angle_atom_site_label_1
_geom_angle_atom_site_label_2
_geom_angle_atom_site_label_3
_geom_angle
_geom_angle_site_symmetry_1
_geom_angle_site_symmetry_3
O2 Nd1 O9 69.0(2) . .
O2 Nd1 O9 133.7(2) . 2_676
O9 Nd1 O9 73.4(2) . 2_676
O2 Nd1 O3 68.2(2) . .
O9 Nd1 O3 73.4(2) . .
O9 Nd1 O3 76.1(2) 2_676 .
O2 Nd1 O6 149.2(2) . 2_676
O9 Nd1 O6 111.6(2) . 2_676
O9 Nd1 O6 70.6(2) 2_676 2_676
O3 Nd1 O6 142.5(2) . 2_676
O2 Nd1 N2 110.5(3) . .
O9 Nd1 N2 141.7(2) . .
O9 Nd1 N2 83.7(3) 2_676 .
O3 Nd1 N2 71.5(2) . .
O6 Nd1 N2 88.0(3) 2_676 .
O2 Nd1 N1 71.5(2) . .
O9 Nd1 N1 139.0(2) . .
O9 Nd1 N1 146.3(2) 2_676 .
O3 Nd1 N1 101.5(2) . .
O6 Nd1 N1 97.0(3) 2_676 .
N2 Nd1 N1 64.2(3) . .
O2 Nd1 O5 86.1(2) . 2_676
O9 Nd1 O5 85.9(2) . 2_676
O9 Nd1 O5 117.3(2) 2_676 2_676
O3 Nd1 O5 151.4(2) . 2_676
O6 Nd1 O5 63.6(2) 2_676 2_676
N2 Nd1 O5 132.2(2) . 2_676
N1 Nd1 O5 81.1(3) . 2_676
O2 Nd1 Nd1 101.98(16) . 2_676
O9 Nd1 Nd1 36.73(15) . 2_676
O9 Nd1 Nd1 36.65(15) 2_676 2_676
O3 Nd1 Nd1 70.85(16) . 2_676
O6 Nd1 Nd1 91.26(17) 2_676 2_676
N2 Nd1 Nd1 114.9(2) . 2_676
N1 Nd1 Nd1 171.65(18) . 2_676
O5 Nd1 Nd1 104.00(18) 2_676 2_676
O2 Nd1 Nd2 152.47(17) . 2_676
O9 Nd1 Nd2 84.34(15) . 2_676
O9 Nd1 Nd2 35.35(14) 2_676 2_676
O3 Nd1 Nd2 111.41(16) . 2_676
O6 Nd1 Nd2 37.48(17) 2_676 2_676
N2 Nd1 Nd2 94.4(2) . 2_676
N1 Nd1 Nd2 132.53(19) . 2_676
O5 Nd1 Nd2 85.35(18) 2_676 2_676
Nd1 Nd1 Nd2 55.217(16) 2_676 2_676
O7 Nd2 O3 127.5(2) . .
O7 Nd2 O2 123.4(3) . .
O3 Nd2 O2 67.3(2) . .
O7 Nd2 O9 158.4(3) . .
O3 Nd2 O9 72.9(2) . .
O2 Nd2 O9 67.5(2) . .
O7 Nd2 O11 80.1(3) . .
O3 Nd2 O11 149.7(3) . .
O2 Nd2 O11 110.5(3) . .
O9 Nd2 O11 78.5(3) . .
O7 Nd2 O6 102.5(3) . .
O3 Nd2 O6 87.2(2) . .
O2 Nd2 O6 134.1(2) . .
O9 Nd2 O6 68.7(2) . .
O11 Nd2 O6 73.2(3) . .
O7 Nd2 O8 63.0(2) . .
O3 Nd2 O8 76.0(2) . .
O2 Nd2 O8 72.9(2) . .
O9 Nd2 O8 136.6(2) . .
O11 Nd2 O8 133.5(3) . .
O6 Nd2 O8 138.9(2) . .
O7 Nd2 O1 74.7(3) . .
O3 Nd2 O1 124.6(2) . .
O2 Nd2 O1 59.9(2) . .
O9 Nd2 O1 100.1(2) . .
O11 Nd2 O1 69.7(3) . .
O6 Nd2 O1 142.8(2) . .
O8 Nd2 O1 73.9(2) . .
O7 Nd2 O4 74.5(2) . .
O3 Nd2 O4 61.02(19) . .
O2 Nd2 O4 121.5(2) . .
O9 Nd2 O4 117.5(2) . .
O11 Nd2 O4 127.9(2) . .
O6 Nd2 O4 69.2(2) . .
O8 Nd2 O4 69.8(2) . .
O1 Nd2 O4 140.2(2) . .
O7 Nd2 Nd1 138.3(2) . 2_676
O3 Nd2 Nd1 68.83(16) . 2_676
O2 Nd2 Nd1 98.13(15) . 2_676
O9 Nd2 Nd1 34.91(15) . 2_676
O11 Nd2 Nd1 82.1(2) . 2_676
O6 Nd2 Nd1 35.96(14) . 2_676
O8 Nd2 Nd1 144.35(16) . 2_676
O1 Nd2 Nd1 132.11(18) . 2_676
O4 Nd2 Nd1 87.67(17) . 2_676
C8 N1 C9 115.3(9) . .
C8 N1 Nd1 129.6(7) . .
C9 N1 Nd1 114.5(6) . .
C15 N2 C14 122.5(9) . .
C15 N2 Nd1 132.9(7) . .
C14 N2 Nd1 104.4(6) . .
C30 N3 C31 118.4(10) . .
C37 N4 C36 128.6(10) . .
C37 N4 H4B 115.7 . .
C36 N4 H4B 115.7 . .
O13 N5 O12 121.6(13) . .
O13 N5 O11 119.7(12) . .
O12 N5 O11 118.6(10) . .
O15 N6 O16 122(3) . .
O15 N6 O14 123(2) . .
O16 N6 O14 115(2) . .
C2 O1 C1 115.9(10) . .
C2 O1 Nd2 118.3(6) . .
C1 O1 Nd2 124.7(8) . .
C7 O2 Nd1 135.2(6) . .
C7 O2 Nd2 126.6(6) . .
Nd1 O2 Nd2 98.0(2) . .
C21 O3 Nd2 127.4(6) . .
C21 O3 Nd1 135.0(6) . .
Nd2 O3 Nd1 96.8(2) . .
C20 O4 C22 115.9(8) . .
C20 O4 Nd2 118.5(5) . .
C22 O4 Nd2 125.6(6) . .
C24 O5 C23 118.5(8) . .
C24 O5 Nd1 110.3(5) . 2_676
C23 O5 Nd1 127.6(6) . 2_676
C29 O6 Nd1 114.4(6) . 2_676
C29 O6 Nd2 132.2(6) . .
Nd1 O6 Nd2 106.6(2) 2_676 .
C43 O7 Nd2 126.5(6) . .
C42 O8 C44 117.4(9) . .
C42 O8 Nd2 117.0(6) . .
C44 O8 Nd2 125.3(6) . .
Nd1 O9 Nd1 106.6(2) . 2_676
Nd1 O9 Nd2 97.0(2) . .
Nd1 O9 Nd2 109.7(2) 2_676 .
Nd1 O9 H9B 114.0 . .
Nd1 O9 H9B 114.0 2_676 .
Nd2 O9 H9B 114.0 . .
N5 O11 Nd2 130.8(7) . .
O1 C1 H1A 109.5 . .
O1 C1 H1B 109.5 . .
H1A C1 H1B 109.5 . .
O1 C1 H1C 109.5 . .
H1A C1 H1C 109.5 . .
H1B C1 H1C 109.5 . .
C3 C2 O1 127.5(11) . .
C3 C2 C7 121.6(12) . .
O1 C2 C7 111.0(10) . .
C2 C3 C4 120.0(12) . .
C2 C3 H3A 120.0 . .
C4 C3 H3A 120.0 . .
C5 C4 C3 122.3(12) . .
C5 C4 H4A 118.9 . .
C3 C4 H4A 118.9 . .
C4 C5 C6 118.8(12) . .
C4 C5 H5A 120.6 . .
C6 C5 H5A 120.6 . .
C5 C6 C7 122.4(11) . .
C5 C6 C8 117.0(11) . .
C7 C6 C8 119.9(10) . .
O2 C7 C2 120.2(10) . .
O2 C7 C6 125.1(10) . .
C2 C7 C6 114.6(11) . .
N1 C8 C6 128.2(10) . .
N1 C8 H8A 115.9 . .
C6 C8 H8A 115.9 . .
N1 C9 C14 108.7(8) . .
N1 C9 C10 114.8(10) . .
C14 C9 C10 110.9(10) . .
N1 C9 H9A 107.4 . .
C14 C9 H9A 107.4 . .
C10 C9 H9A 107.4 . .
C11 C10 C9 112.1(11) . .
C11 C10 H10A 109.2 . .
C9 C10 H10A 109.2 . .
C11 C10 H10B 109.2 . .
C9 C10 H10B 109.2 . .
H10A C10 H10B 107.9 . .
C10 C11 C12 113.2(11) . .
C10 C11 H11A 108.9 . .
C12 C11 H11A 108.9 . .
C10 C11 H11B 108.9 . .
C12 C11 H11B 108.9 . .
H11A C11 H11B 107.8 . .
C11 C12 C13 112.0(11) . .
C11 C12 H12A 109.2 . .
C13 C12 H12A 109.2 . .
C11 C12 H12B 109.2 . .
C13 C12 H12B 109.2 . .
H12A C12 H12B 107.9 . .
C14 C13 C12 110.2(10) . .
C14 C13 H13A 109.6 . .
C12 C13 H13A 109.6 . .
C14 C13 H13B 109.6 . .
C12 C13 H13B 109.6 . .
H13A C13 H13B 108.1 . .
N2 C14 C13 119.0(9) . .
N2 C14 C9 108.1(9) . .
C13 C14 C9 111.1(10) . .
N2 C14 H14A 105.9 . .
C13 C14 H14A 105.9 . .
C9 C14 H14A 105.9 . .
N2 C15 C16 127.1(9) . .
N2 C15 H15A 116.4 . .
C16 C15 H15A 116.4 . .
C17 C16 C21 118.1(10) . .
C17 C16 C15 118.0(9) . .
C21 C16 C15 123.3(9) . .
C18 C17 C16 123.1(12) . .
C18 C17 H17A 118.4 . .
C16 C17 H17A 118.4 . .
C17 C18 C19 118.4(12) . .
C17 C18 H18A 120.8 . .
C19 C18 H18A 120.8 . .
C20 C19 C18 121.6(11) . .
C20 C19 H19A 119.2 . .
C18 C19 H19A 119.2 . .
C19 C20 O4 125.6(10) . .
C19 C20 C21 121.1(10) . .
O4 C20 C21 113.3(9) . .
O3 C21 C16 122.7(9) . .
O3 C21 C20 119.7(9) . .
C16 C21 C20 117.6(9) . .
O4 C22 H22A 109.5 . .
O4 C22 H22B 109.5 . .
H22A C22 H22B 109.5 . .
O4 C22 H22C 109.5 . .
H22A C22 H22C 109.5 . .
H22B C22 H22C 109.5 . .
O5 C23 H23A 109.5 . .
O5 C23 H23B 109.5 . .
H23A C23 H23B 109.5 . .
O5 C23 H23C 109.5 . .
H23A C23 H23C 109.5 . .
H23B C23 H23C 109.5 . .
C25 C24 O5 124.8(10) . .
C25 C24 C29 121.2(9) . .
O5 C24 C29 114.0(9) . .
C26 C25 C24 120.8(11) . .
C26 C25 H25A 119.6 . .
C24 C25 H25A 119.6 . .
C25 C26 C27 119.0(11) . .
C25 C26 H26A 120.5 . .
C27 C26 H26A 120.5 . .
C26 C27 C28 120.8(11) . .
C26 C27 H27A 119.6 . .
C28 C27 H27A 119.6 . .
C29 C28 C27 120.8(10) . .
C29 C28 C30 119.8(9) . .
C27 C28 C30 119.3(10) . .
O6 C29 C28 123.3(9) . .
O6 C29 C24 119.1(8) . .
C28 C29 C24 117.3(9) . .
N3 C30 C28 121.3(10) . .
N3 C30 H30A 119.3 . .
C28 C30 H30A 119.3 . .
C32 C31 N3 111.1(11) . .
C32 C31 C36 109.5(10) . .
N3 C31 C36 105.7(10) . .
C32 C31 H31A 110.1 . .
N3 C31 H31A 110.1 . .
C36 C31 H31A 110.1 . .
C31 C32 C33 110.8(13) . .
C31 C32 H32A 109.5 . .
C33 C32 H32A 109.5 . .
C31 C32 H32B 109.5 . .
C33 C32 H32B 109.5 . .
H32A C32 H32B 108.1 . .
C34 C33 C32 112.8(14) . .
C34 C33 H33A 109.0 . .
C32 C33 H33A 109.0 . .
C34 C33 H33B 109.0 . .
C32 C33 H33B 109.0 . .
H33A C33 H33B 107.8 . .
C33 C34 C35 108.7(12) . .
C33 C34 H34A 110.0 . .
C35 C34 H34A 110.0 . .
C33 C34 H34B 110.0 . .
C35 C34 H34B 110.0 . .
H34A C34 H34B 108.3 . .
C34 C35 C36 110.5(13) . .
C34 C35 H35A 109.5 . .
C36 C35 H35A 109.5 . .
C34 C35 H35B 109.5 . .
C36 C35 H35B 109.5 . .
H35A C35 H35B 108.1 . .
C35 C36 C31 110.8(12) . .
C35 C36 N4 111.1(11) . .
C31 C36 N4 111.7(9) . .
C35 C36 H36A 107.7 . .
C31 C36 H36A 107.7 . .
N4 C36 H36A 107.7 . .
N4 C37 C38 117.9(11) . .
N4 C37 H37A 121.1 . .
C38 C37 H37A 121.1 . .
C39 C38 C43 120.5(11) . .
C39 C38 C37 114.1(11) . .
C43 C38 C37 125.3(11) . .
C38 C39 C40 122.8(11) . .
C38 C39 H39A 118.6 . .
C40 C39 H39A 118.6 . .
C39 C40 C41 115.2(11) . .
C39 C40 H40A 122.4 . .
C41 C40 H40A 122.4 . .
C42 C41 C40 121.7(11) . .
C42 C41 H41A 119.1 . .
C40 C41 H41A 119.1 . .
C41 C42 O8 125.8(10) . .
C41 C42 C43 120.5(10) . .
O8 C42 C43 113.7(10) . .
O7 C43 C38 121.0(10) . .
O7 C43 C42 119.8(9) . .
C38 C43 C42 119.2(11) . .
O8 C44 H44A 109.5 . .
O8 C44 H44B 109.5 . .
H44A C44 H44B 109.5 . .
O8 C44 H44C 109.5 . .
H44A C44 H44C 109.5 . .
H44B C44 H44C 109.5 . .

loop_
_geom_bond_atom_site_label_1
_geom_bond_atom_site_label_2
_geom_bond_distance
_geom_bond_site_symmetry_2
Nd1 O2 2.382(6) .
Nd1 O9 2.414(7) .
Nd1 O9 2.419(6) 2_676
Nd1 O3 2.434(6) .
Nd1 O6 2.437(7) 2_676
Nd1 N2 2.477(8) .
Nd1 N1 2.553(9) .
Nd1 O5 2.569(7) 2_676
Nd1 Nd1 3.8757(11) 2_676
Nd1 Nd2 3.9781(8) 2_676
Nd2 O7 2.361(7) .
Nd2 O3 2.433(6) .
Nd2 O2 2.441(6) .
Nd2 O9 2.445(6) .
Nd2 O11 2.489(9) .
Nd2 O6 2.526(7) .
Nd2 O8 2.653(8) .
Nd2 O1 2.706(7) .
Nd2 O4 2.712(7) .
Nd2 Nd1 3.9782(8) 2_676
N1 C8 1.288(13) .
N1 C9 1.504(13) .
N2 C15 1.231(12) .
N2 C14 1.471(13) .
N3 C30 1.302(13) .
N3 C31 1.488(14) .
N4 C37 1.302(15) .
N4 C36 1.539(15) .
N4 H4B 0.8600 .
N5 O13 1.195(12) .
N5 O12 1.244(12) .
N5 O11 1.273(13) .
N6 O15 1.103(19) .
N6 O16 1.13(2) .
N6 O14 1.14(2) .
O1 C2 1.395(13) .
O1 C1 1.462(13) .
O2 C7 1.297(13) .
O3 C21 1.320(11) .
O4 C20 1.371(12) .
O4 C22 1.441(11) .
O5 C24 1.405(11) .
O5 C23 1.444(11) .
O5 Nd1 2.569(7) 2_676
O6 C29 1.338(11) .
O6 Nd1 2.437(7) 2_676
O7 C43 1.332(13) .
O8 C42 1.383(12) .
O8 C44 1.417(12) .
O9 Nd1 2.419(6) 2_676
O9 H9B 0.9800 .
C1 H1A 0.9600 .
C1 H1B 0.9600 .
C1 H1C 0.9600 .
C2 C3 1.388(15) .
C2 C7 1.420(14) .
C3 C4 1.390(16) .
C3 H3A 0.9300 .
C4 C5 1.327(16) .
C4 H4A 0.9300 .
C5 C6 1.412(15) .
C5 H5A 0.9300 .
C6 C7 1.444(15) .
C6 C8 1.476(15) .
C8 H8A 0.9300 .
C9 C14 1.530(16) .
C9 C10 1.534(14) .
C9 H9A 0.9800 .
C10 C11 1.477(16) .
C10 H10A 0.9700 .
C10 H10B 0.9700 .
C11 C12 1.527(18) .
C11 H11A 0.9700 .
C11 H11B 0.9700 .
C12 C13 1.563(16) .
C12 H12A 0.9700 .
C12 H12B 0.9700 .
C13 C14 1.493(14) .
C13 H13A 0.9700 .
C13 H13B 0.9700 .
C14 H14A 0.9800 .
C15 C16 1.485(14) .
C15 H15A 0.9300 .
C16 C17 1.400(15) .
C16 C21 1.423(14) .
C17 C18 1.361(17) .
C17 H17A 0.9300 .
C18 C19 1.388(17) .
C18 H18A 0.9300 .
C19 C20 1.353(15) .
C19 H19A 0.9300 .
C20 C21 1.424(14) .
C22 H22A 0.9600 .
C22 H22B 0.9600 .
C22 H22C 0.9600 .
C23 H23A 0.9600 .
C23 H23B 0.9600 .
C23 H23C 0.9600 .
C24 C25 1.376(14) .
C24 C29 1.415(14) .
C25 C26 1.373(15) .
C25 H25A 0.9300 .
C26 C27 1.389(17) .
C26 H26A 0.9300 .
C27 C28 1.390(15) .
C27 H27A 0.9300 .
C28 C29 1.386(13) .
C28 C30 1.455(15) .
C30 H30A 0.9300 .
C31 C32 1.470(17) .
C31 C36 1.512(18) .
C31 H31A 0.9800 .
C32 C33 1.484(18) .
C32 H32A 0.9700 .
C32 H32B 0.9700 .
C33 C34 1.46(2) .
C33 H33A 0.9700 .
C33 H33B 0.9700 .
C34 C35 1.490(19) .
C34 H34A 0.9700 .
C34 H34B 0.9700 .
C35 C36 1.506(16) .
C35 H35A 0.9700 .
C35 H35B 0.9700 .
C36 H36A 0.9800 .
C37 C38 1.412(16) .
C37 H37A 0.9300 .
C38 C39 1.337(17) .
C38 C43 1.375(14) .
C39 C40 1.414(17) .
C39 H39A 0.9300 .
C40 C41 1.436(15) .
C40 H40A 0.9300 .
C41 C42 1.329(15) .
C41 H41A 0.9300 .
C42 C43 1.410(15) .
C44 H44A 0.9600 .
C44 H44B 0.9600 .
C44 H44C 0.9600 .
O18 O19 1.32(4) .

loop_
_geom_torsion_atom_site_label_1
_geom_torsion_atom_site_label_2
_geom_torsion_atom_site_label_3
_geom_torsion_atom_site_label_4
_geom_torsion
_geom_torsion_site_symmetry_1
_geom_torsion_site_symmetry_4
O2 Nd1 N1 C8 -16.8(8) . .
O9 Nd1 N1 C8 -1.0(11) . .
O9 Nd1 N1 C8 -161.0(7) 2_676 .
O3 Nd1 N1 C8 -78.9(9) . .
O6 Nd1 N1 C8 133.9(9) 2_676 .
N2 Nd1 N1 C8 -141.7(9) . .
O5 Nd1 N1 C8 72.1(9) 2_676 .
Nd1 Nd1 N1 C8 -55.8(18) 2_676 .
Nd2 Nd1 N1 C8 147.3(8) 2_676 .
O2 Nd1 N1 C9 153.6(7) . .
O9 Nd1 N1 C9 169.3(6) . .
O9 Nd1 N1 C9 9.4(9) 2_676 .
O3 Nd1 N1 C9 91.5(7) . .
O6 Nd1 N1 C9 -55.8(7) 2_676 .
N2 Nd1 N1 C9 28.6(6) . .
O5 Nd1 N1 C9 -117.5(7) 2_676 .
Nd1 Nd1 N1 C9 114.6(13) 2_676 .
Nd2 Nd1 N1 C9 -42.3(8) 2_676 .
O2 Nd1 N2 C15 79.4(11) . .
O9 Nd1 N2 C15 -2.3(14) . .
O9 Nd1 N2 C15 -55.1(11) 2_676 .
O3 Nd1 N2 C15 22.3(11) . .
O6 Nd1 N2 C15 -125.8(11) 2_676 .
N1 Nd1 N2 C15 135.5(12) . .
O5 Nd1 N2 C15 -176.6(10) 2_676 .
Nd1 Nd1 N2 C15 -35.3(12) 2_676 .
Nd2 Nd1 N2 C15 -88.8(11) 2_676 .
O2 Nd1 N2 C14 -105.8(7) . .
O9 Nd1 N2 C14 172.5(6) . .
O9 Nd1 N2 C14 119.7(7) 2_676 .
O3 Nd1 N2 C14 -162.9(7) . .
O6 Nd1 N2 C14 49.0(7) 2_676 .
N1 Nd1 N2 C14 -49.7(7) . .
O5 Nd1 N2 C14 -1.8(9) 2_676 .
Nd1 Nd1 N2 C14 139.5(6) 2_676 .
Nd2 Nd1 N2 C14 86.0(7) 2_676 .
O7 Nd2 O1 C2 129.5(8) . .
O3 Nd2 O1 C2 4.1(8) . .
O2 Nd2 O1 C2 -15.4(7) . .
O9 Nd2 O1 C2 -71.9(7) . .
O11 Nd2 O1 C2 -145.6(8) . .
O6 Nd2 O1 C2 -139.8(7) . .
O8 Nd2 O1 C2 63.8(7) . .
O4 Nd2 O1 C2 88.9(8) . .
Nd1 Nd2 O1 C2 -87.7(7) 2_676 .
O7 Nd2 O1 C1 -38.3(10) . .
O3 Nd2 O1 C1 -163.7(9) . .
O2 Nd2 O1 C1 176.8(11) . .
O9 Nd2 O1 C1 120.2(10) . .
O11 Nd2 O1 C1 46.6(10) . .
O6 Nd2 O1 C1 52.4(11) . .
O8 Nd2 O1 C1 -104.0(10) . .
O4 Nd2 O1 C1 -78.9(10) . .
Nd1 Nd2 O1 C1 104.5(10) 2_676 .
O9 Nd1 O2 C7 -135.0(10) . .
O9 Nd1 O2 C7 -172.6(9) 2_676 .
O3 Nd1 O2 C7 145.1(10) . .
O6 Nd1 O2 C7 -37.8(12) 2_676 .
N2 Nd1 O2 C7 86.1(10) . .
N1 Nd1 O2 C7 34.0(10) . .
O5 Nd1 O2 C7 -47.9(10) 2_676 .
Nd1 Nd1 O2 C7 -151.4(9) 2_676 .
Nd2 Nd1 O2 C7 -120.0(9) 2_676 .
O9 Nd1 O2 Nd2 39.7(2) . .
O9 Nd1 O2 Nd2 2.0(4) 2_676 .
O3 Nd1 O2 Nd2 -40.2(2) . .
O6 Nd1 O2 Nd2 136.9(4) 2_676 .
N2 Nd1 O2 Nd2 -99.3(3) . .
N1 Nd1 O2 Nd2 -151.4(3) . .
O5 Nd1 O2 Nd2 126.8(3) 2_676 .
Nd1 Nd1 O2 Nd2 23.3(2) 2_676 .
Nd2 Nd1 O2 Nd2 54.6(4) 2_676 .
O7 Nd2 O2 C7 -23.1(9) . .
O3 Nd2 O2 C7 -144.1(9) . .
O9 Nd2 O2 C7 135.8(9) . .
O11 Nd2 O2 C7 68.4(9) . .
O6 Nd2 O2 C7 154.5(8) . .
O8 Nd2 O2 C7 -62.5(8) . .
O1 Nd2 O2 C7 18.5(8) . .
O4 Nd2 O2 C7 -114.8(8) . .
Nd1 Nd2 O2 C7 152.9(8) 2_676 .
O7 Nd2 O2 Nd1 161.6(2) . .
O3 Nd2 O2 Nd1 40.6(2) . .
O9 Nd2 O2 Nd1 -39.5(2) . .
O11 Nd2 O2 Nd1 -106.9(3) . .
O6 Nd2 O2 Nd1 -20.8(4) . .
O8 Nd2 O2 Nd1 122.2(3) . .
O1 Nd2 O2 Nd1 -156.8(4) . .
O4 Nd2 O2 Nd1 69.9(3) . .
Nd1 Nd2 O2 Nd1 -22.4(2) 2_676 .
O7 Nd2 O3 C21 33.4(9) . .
O2 Nd2 O3 C21 149.0(8) . .
O9 Nd2 O3 C21 -138.8(8) . .
O11 Nd2 O3 C21 -119.0(8) . .
O6 Nd2 O3 C21 -70.2(8) . .
O8 Nd2 O3 C21 71.9(8) . .
O1 Nd2 O3 C21 130.7(8) . .
O4 Nd2 O3 C21 -2.5(8) . .
Nd1 Nd2 O3 C21 -102.0(8) 2_676 .
O7 Nd2 O3 Nd1 -155.0(3) . .
O2 Nd2 O3 Nd1 -39.4(2) . .
O9 Nd2 O3 Nd1 32.9(2) . .
O11 Nd2 O3 Nd1 52.6(6) . .
O6 Nd2 O3 Nd1 101.4(2) . .
O8 Nd2 O3 Nd1 -116.4(3) . .
O1 Nd2 O3 Nd1 -57.7(3) . .
O4 Nd2 O3 Nd1 169.1(3) . .
Nd1 Nd2 O3 Nd1 69.65(17) 2_676 .
O2 Nd1 O3 C21 -149.2(10) . .
O9 Nd1 O3 C21 137.3(9) . .
O9 Nd1 O3 C21 60.9(9) 2_676 .
O6 Nd1 O3 C21 33.3(11) 2_676 .
N2 Nd1 O3 C21 -27.1(9) . .
N1 Nd1 O3 C21 -84.7(9) . .
O5 Nd1 O3 C21 -177.1(8) 2_676 .
Nd1 Nd1 O3 C21 98.8(9) 2_676 .
Nd2 Nd1 O3 C21 60.5(9) 2_676 .
O2 Nd1 O3 Nd2 40.2(2) . .
O9 Nd1 O3 Nd2 -33.2(2) . .
O9 Nd1 O3 Nd2 -109.7(3) 2_676 .
O6 Nd1 O3 Nd2 -137.3(3) 2_676 .
N2 Nd1 O3 Nd2 162.4(3) . .
N1 Nd1 O3 Nd2 104.7(3) . .
O5 Nd1 O3 Nd2 12.3(6) 2_676 .
Nd1 Nd1 O3 Nd2 -71.81(17) 2_676 .
Nd2 Nd1 O3 Nd2 -110.10(16) 2_676 .
O7 Nd2 O4 C20 -151.1(8) . .
O3 Nd2 O4 C20 0.0(8) . .
O2 Nd2 O4 C20 -31.1(9) . .
O9 Nd2 O4 C20 48.2(8) . .
O11 Nd2 O4 C20 145.1(8) . .
O6 Nd2 O4 C20 98.7(8) . .
O8 Nd2 O4 C20 -84.8(8) . .
O1 Nd2 O4 C20 -110.4(8) . .
Nd1 Nd2 O4 C20 67.0(8) 2_676 .
O7 Nd2 O4 C22 25.3(8) . .
O3 Nd2 O4 C22 176.4(9) . .
O2 Nd2 O4 C22 145.3(8) . .
O9 Nd2 O4 C22 -135.4(8) . .
O11 Nd2 O4 C22 -38.5(9) . .
O6 Nd2 O4 C22 -84.9(8) . .
O8 Nd2 O4 C22 91.6(8) . .
O1 Nd2 O4 C22 66.0(9) . .
Nd1 Nd2 O4 C22 -116.6(8) 2_676 .
O7 Nd2 O6 C29 -36.2(8) . .
O3 Nd2 O6 C29 91.7(8) . .
O2 Nd2 O6 C29 145.9(7) . .
O9 Nd2 O6 C29 164.4(8) . .
O11 Nd2 O6 C29 -111.6(8) . .
O8 Nd2 O6 C29 26.8(9) . .
O1 Nd2 O6 C29 -117.3(8) . .
O4 Nd2 O6 C29 31.7(8) . .
Nd1 Nd2 O6 C29 148.5(9) 2_676 .
O7 Nd2 O6 Nd1 175.3(2) . 2_676
O3 Nd2 O6 Nd1 -56.8(3) . 2_676
O2 Nd2 O6 Nd1 -2.6(4) . 2_676
O9 Nd2 O6 Nd1 15.9(2) . 2_676
O11 Nd2 O6 Nd1 99.9(3) . 2_676
O8 Nd2 O6 Nd1 -121.7(3) . 2_676
O1 Nd2 O6 Nd1 94.2(4) . 2_676
O4 Nd2 O6 Nd1 -116.8(3) . 2_676
O3 Nd2 O7 C43 42.1(10) . .
O2 Nd2 O7 C43 -43.5(9) . .
O9 Nd2 O7 C43 -158.6(7) . .
O11 Nd2 O7 C43 -151.6(9) . .
O6 Nd2 O7 C43 138.2(8) . .
O8 Nd2 O7 C43 -0.6(8) . .
O1 Nd2 O7 C43 -80.0(9) . .
O4 Nd2 O7 C43 74.3(9) . .
Nd1 Nd2 O7 C43 142.4(8) 2_676 .
O7 Nd2 O8 C42 0.4(7) . .
O3 Nd2 O8 C42 -145.9(8) . .
O2 Nd2 O8 C42 143.9(8) . .
O9 Nd2 O8 C42 168.9(6) . .
O11 Nd2 O8 C42 41.7(9) . .
O6 Nd2 O8 C42 -77.1(8) . .
O1 Nd2 O8 C42 81.2(7) . .
O4 Nd2 O8 C42 -82.0(7) . .
Nd1 Nd2 O8 C42 -136.1(6) 2_676 .
O7 Nd2 O8 C44 173.7(9) . .
O3 Nd2 O8 C44 27.4(8) . .
O2 Nd2 O8 C44 -42.8(8) . .
O9 Nd2 O8 C44 -17.8(10) . .
O11 Nd2 O8 C44 -145.0(8) . .
O6 Nd2 O8 C44 96.2(9) . .
O1 Nd2 O8 C44 -105.5(9) . .
O4 Nd2 O8 C44 91.3(9) . .
Nd1 Nd2 O8 C44 37.1(10) 2_676 .
O2 Nd1 O9 Nd1 -152.6(3) . 2_676
O9 Nd1 O9 Nd1 0.0 2_676 2_676
O3 Nd1 O9 Nd1 -80.0(2) . 2_676
O6 Nd1 O9 Nd1 60.6(3) 2_676 2_676
N2 Nd1 O9 Nd1 -55.7(5) . 2_676
N1 Nd1 O9 Nd1 -168.6(3) . 2_676
O5 Nd1 O9 Nd1 120.0(3) 2_676 2_676
Nd2 Nd1 O9 Nd1 34.33(18) 2_676 2_676
O2 Nd1 O9 Nd2 -39.5(2) . .
O9 Nd1 O9 Nd2 113.1(3) 2_676 .
O3 Nd1 O9 Nd2 33.1(2) . .
O6 Nd1 O9 Nd2 173.66(19) 2_676 .
N2 Nd1 O9 Nd2 57.4(5) . .
N1 Nd1 O9 Nd2 -55.5(4) . .
O5 Nd1 O9 Nd2 -126.9(2) 2_676 .
Nd1 Nd1 O9 Nd2 113.1(3) 2_676 .
Nd2 Nd1 O9 Nd2 147.41(17) 2_676 .
O7 Nd2 O9 Nd1 163.9(6) . .
O3 Nd2 O9 Nd1 -33.2(2) . .
O2 Nd2 O9 Nd1 38.8(2) . .
O11 Nd2 O9 Nd1 156.8(3) . .
O6 Nd2 O9 Nd1 -126.9(3) . .
O8 Nd2 O9 Nd1 12.9(4) . .
O1 Nd2 O9 Nd1 90.1(2) . .
O4 Nd2 O9 Nd1 -76.2(3) . .
Nd1 Nd2 O9 Nd1 -110.5(3) 2_676 .
O7 Nd2 O9 Nd1 -85.6(7) . 2_676
O3 Nd2 O9 Nd1 77.3(3) . 2_676
O2 Nd2 O9 Nd1 149.3(3) . 2_676
O11 Nd2 O9 Nd1 -92.6(3) . 2_676
O6 Nd2 O9 Nd1 -16.4(2) . 2_676
O8 Nd2 O9 Nd1 123.5(3) . 2_676
O1 Nd2 O9 Nd1 -159.4(3) . 2_676
O4 Nd2 O9 Nd1 34.3(3) . 2_676
O13 N5 O11 Nd2 -172.2(9) . .
O12 N5 O11 Nd2 3.7(17) . .
O7 Nd2 O11 N5 144.2(10) . .
O3 Nd2 O11 N5 -57.7(12) . .
O2 Nd2 O11 N5 22.1(11) . .
O9 Nd2 O11 N5 -38.4(10) . .
O6 Nd2 O11 N5 -109.4(10) . .
O8 Nd2 O11 N5 107.6(10) . .
O1 Nd2 O11 N5 66.9(10) . .
O4 Nd2 O11 N5 -154.4(9) . .
Nd1 Nd2 O11 N5 -73.7(10) 2_676 .
C1 O1 C2 C3 1.2(17) . .
Nd2 O1 C2 C3 -167.7(10) . .
C1 O1 C2 C7 -178.5(11) . .
Nd2 O1 C2 C7 12.6(11) . .
O1 C2 C3 C4 176.1(11) . .
C7 C2 C3 C4 -4.1(18) . .
C2 C3 C4 C5 -1.3(19) . .
C3 C4 C5 C6 5.4(19) . .
C4 C5 C6 C7 -4.4(18) . .
C4 C5 C6 C8 -174.7(11) . .
Nd1 O2 C7 C2 153.1(8) . .
Nd2 O2 C7 C2 -20.2(14) . .
Nd1 O2 C7 C6 -28.9(16) . .
Nd2 O2 C7 C6 157.7(8) . .
C3 C2 C7 O2 -177.0(11) . .
O1 C2 C7 O2 2.7(14) . .
C3 C2 C7 C6 4.8(16) . .
O1 C2 C7 C6 -175.4(9) . .
C5 C6 C7 O2 -178.7(11) . .
C8 C6 C7 O2 -8.7(17) . .
C5 C6 C7 C2 -0.6(16) . .
C8 C6 C7 C2 169.4(10) . .
C9 N1 C8 C6 -174.1(10) . .
Nd1 N1 C8 C6 -3.8(16) . .
C5 C6 C8 N1 -165.6(11) . .
C7 C6 C8 N1 23.9(17) . .
C8 N1 C9 C14 168.5(9) . .
Nd1 N1 C9 C14 -3.2(10) . .
C8 N1 C9 C10 -66.6(13) . .
Nd1 N1 C9 C10 121.6(9) . .
N1 C9 C10 C11 -178.5(11) . .
C14 C9 C10 C11 -54.8(15) . .
C9 C10 C11 C12 51.8(16) . .
C10 C11 C12 C13 -51.0(17) . .
C11 C12 C13 C14 53.1(17) . .
C15 N2 C14 C13 12.6(18) . .
Nd1 N2 C14 C13 -162.9(10) . .
C15 N2 C14 C9 -115.3(12) . .
Nd1 N2 C14 C9 69.3(9) . .
C12 C13 C14 N2 176.7(11) . .
C12 C13 C14 C9 -56.8(14) . .
N1 C9 C14 N2 -42.6(12) . .
C10 C9 C14 N2 -169.7(9) . .
N1 C9 C14 C13 -174.8(9) . .
C10 C9 C14 C13 58.0(13) . .
C14 N2 C15 C16 176.2(11) . .
Nd1 N2 C15 C16 -9.8(19) . .
N2 C15 C16 C17 174.8(14) . .
N2 C15 C16 C21 -14(2) . .
C21 C16 C17 C18 0(2) . .
C15 C16 C17 C18 171.1(16) . .
C16 C17 C18 C19 -1(3) . .
C17 C18 C19 C20 0(3) . .
C18 C19 C20 O4 -175.6(14) . .
C18 C19 C20 C21 2(2) . .
C22 O4 C20 C19 3.4(19) . .
Nd2 O4 C20 C19 -179.9(12) . .
C22 O4 C20 C21 -174.8(10) . .
Nd2 O4 C20 C21 2.0(13) . .
Nd2 O3 C21 C16 -173.6(8) . .
Nd1 O3 C21 C16 18.2(16) . .
Nd2 O3 C21 C20 4.8(15) . .
Nd1 O3 C21 C20 -163.4(8) . .
C17 C16 C21 O3 -178.8(12) . .
C15 C16 C21 O3 10.4(18) . .
C17 C16 C21 C20 2.7(18) . .
C15 C16 C21 C20 -168.0(11) . .
C19 C20 C21 O3 177.6(12) . .
O4 C20 C21 O3 -4.1(16) . .
C19 C20 C21 C16 -3.9(19) . .
O4 C20 C21 C16 174.4(10) . .
C23 O5 C24 C25 -11.1(16) . .
Nd1 O5 C24 C25 148.9(10) 2_676 .
C23 O5 C24 C29 168.2(10) . .
Nd1 O5 C24 C29 -31.7(11) 2_676 .
O5 C24 C25 C26 -177.8(11) . .
C29 C24 C25 C26 2.9(19) . .
C24 C25 C26 C27 0(2) . .
C25 C26 C27 C28 0(2) . .
C26 C27 C28 C29 -3.2(19) . .
C26 C27 C28 C30 180.0(12) . .
Nd1 O6 C29 C28 -140.2(9) 2_676 .
Nd2 O6 C29 C28 73.2(13) . .
Nd1 O6 C29 C24 33.5(12) 2_676 .
Nd2 O6 C29 C24 -113.2(9) . .
C27 C28 C29 O6 179.6(11) . .
C30 C28 C29 O6 -3.6(16) . .
C27 C28 C29 C24 5.8(16) . .
C30 C28 C29 C24 -177.4(10) . .
C25 C24 C29 O6 -179.8(11) . .
O5 C24 C29 O6 0.8(14) . .
C25 C24 C29 C28 -5.7(16) . .
O5 C24 C29 C28 174.9(9) . .
C31 N3 C30 C28 -174.7(11) . .
C29 C28 C30 N3 -160.0(11) . .
C27 C28 C30 N3 16.8(18) . .
C30 N3 C31 C32 118.0(13) . .
C30 N3 C31 C36 -123.3(11) . .
N3 C31 C32 C33 172.1(12) . .
C36 C31 C32 C33 55.7(17) . .
C31 C32 C33 C34 -59.0(19) . .
C32 C33 C34 C35 59(2) . .
C33 C34 C35 C36 -57.5(19) . .
C34 C35 C36 C31 57.4(17) . .
C34 C35 C36 N4 -177.8(12) . .
C32 C31 C36 C35 -56.0(15) . .
N3 C31 C36 C35 -175.8(11) . .
C32 C31 C36 N4 179.6(11) . .
N3 C31 C36 N4 59.8(13) . .
C37 N4 C36 C35 64.4(17) . .
C37 N4 C36 C31 -171.3(13) . .
C36 N4 C37 C38 -178.4(11) . .
N4 C37 C38 C39 178.6(12) . .
N4 C37 C38 C43 -5(2) . .
C43 C38 C39 C40 -2.5(19) . .
C37 C38 C39 C40 174.4(11) . .
C38 C39 C40 C41 1.7(18) . .
C39 C40 C41 C42 1.7(17) . .
C40 C41 C42 O8 179.5(10) . .
C40 C41 C42 C43 -4.2(18) . .
C44 O8 C42 C41 2.5(18) . .
Nd2 O8 C42 C41 176.3(10) . .
C44 O8 C42 C43 -174.1(10) . .
Nd2 O8 C42 C43 -0.3(12) . .
Nd2 O7 C43 C38 -179.6(8) . .
Nd2 O7 C43 C42 0.8(15) . .
C39 C38 C43 O7 -179.6(11) . .
C37 C38 C43 O7 3.8(19) . .
C39 C38 C43 C42 0.0(18) . .
C37 C38 C43 C42 -176.5(12) . .
C41 C42 C43 O7 -177.0(11) . .
O8 C42 C43 O7 -0.2(15) . .
C41 C42 C43 C38 3.3(17) . .
O8 C42 C43 C38 -179.9(10) . .
